data_1549061
loop_
_publ_author_name
'Nievergelt, Philipp P.'
'Babor, Martin'
'\<Cejka, Jan'
'Spingler, Bernhard'

_publ_section_title
;
 A high throughput screening method for the nano-crystallization of salts
 of organic cations.
;
_journal_issue 15
_journal_name_full 'Chemical science'
_journal_page_first 3716
_journal_page_last 3722
_journal_paper_doi 10.1039/c8sc00783g
_journal_volume 9
_journal_year 2018
_chemical_absolute_configuration rmad
_chemical_formula_sum 'C10 H16 Br N O'
_chemical_formula_weight 246.15
_space_group_crystal_system monoclinic
_space_group_IT_number 4
_space_group_name_Hall 'P 2yb'
_space_group_name_H-M_alt 'P 1 21 1'
_symmetry_space_group_name_Hall 'P 2yb'
_symmetry_space_group_name_H-M 'P 1 21 1'
_atom_sites_solution_hydrogens geom
_audit_creation_method SHELXL-2014/7
_audit_update_record
;
2018-02-09 deposited with the CCDC.
2018-03-06 downloaded from the CCDC.
;
_cell_angle_alpha 90
_cell_angle_beta 101.176(3)
_cell_angle_gamma 90
_cell_formula_units_Z 2
_cell_length_a 7.4467(2)
_cell_length_b 6.20961(16)
_cell_length_c 12.5863(4)
_cell_measurement_reflns_used 5008
_cell_measurement_temperature 160(2)
_cell_measurement_theta_max 31.387
_cell_measurement_theta_min 3.296
_cell_volume 570.97(3)
_computing_cell_refinement 'CrysAlis PRO (Rigaku, 2015)'
_computing_data_collection 'CrysAlis PRO (Rigaku, 2015)'
_computing_data_reduction 'CrysAlis PRO (Rigaku, 2015)'
_computing_molecular_graphics 'ORTEP-3 (Farrugia, 1997)'
_computing_publication_material 'SHELXL-2014/7 (Sheldrick, 2014)'
_computing_structure_refinement 'SHELXL-2014/7 (Sheldrick, 2014)'
_computing_structure_solution 'SIR-97 (Altomare, 1999)'
_diffrn_ambient_temperature 160(2)
_diffrn_detector_area_resol_mean 10.3801
_diffrn_measured_fraction_theta_full 0.998
_diffrn_measured_fraction_theta_max 0.923
_diffrn_measurement_device_type 'Agilent SuperNova dual radiation CCD'
_diffrn_measurement_method '\w scans'
_diffrn_radiation_monochromator mirror
_diffrn_radiation_source 'SuperNova (Mo) X-ray Source'
_diffrn_radiation_type MoK\a
_diffrn_radiation_wavelength 0.71073
_diffrn_reflns_av_R_equivalents 0.0227
_diffrn_reflns_av_unetI/netI 0.0336
_diffrn_reflns_Laue_measured_fraction_full 0.998
_diffrn_reflns_Laue_measured_fraction_max 0.923
_diffrn_reflns_limit_h_max 11
_diffrn_reflns_limit_h_min -11
_diffrn_reflns_limit_k_max 9
_diffrn_reflns_limit_k_min -9
_diffrn_reflns_limit_l_max 18
_diffrn_reflns_limit_l_min -18
_diffrn_reflns_number 9436
_diffrn_reflns_point_group_measured_fraction_full 0.999
_diffrn_reflns_point_group_measured_fraction_max 0.890
_diffrn_reflns_theta_full 25.242
_diffrn_reflns_theta_max 32.888
_diffrn_reflns_theta_min 2.952
_exptl_absorpt_coefficient_mu 3.565
_exptl_absorpt_correction_T_max 1.000
_exptl_absorpt_correction_T_min 0.543
_exptl_absorpt_correction_type gaussian
_exptl_absorpt_process_details
;
CrysAlisPro 1.171.38.46 (Rigaku Oxford Diffraction, 2015)
Numerical absorption correction based on gaussian integration over
a multifaceted crystal model
Empirical absorption correction using spherical harmonics,
 implemented in SCALE3 ABSPACK scaling algorithm.
;
_exptl_crystal_colour colourless
_exptl_crystal_density_diffrn 1.432
_exptl_crystal_description needle
_exptl_crystal_F_000 252
_exptl_crystal_size_max 0.410
_exptl_crystal_size_mid 0.070
_exptl_crystal_size_min 0.050
_refine_diff_density_max 0.387
_refine_diff_density_min -0.280
_refine_diff_density_rms 0.074
_refine_ls_abs_structure_details
;
 Flack x determined using 1363 quotients [(I+)-(I-)]/[(I+)+(I-)]
 (Parsons, Flack and Wagner, Acta Cryst. B69 (2013) 249-259).
;
_refine_ls_abs_structure_Flack -0.009(5)
_refine_ls_extinction_method none
_refine_ls_goodness_of_fit_ref 1.045
_refine_ls_hydrogen_treatment constr
_refine_ls_matrix_type full
_refine_ls_number_parameters 121
_refine_ls_number_reflns 3804
_refine_ls_number_restraints 1
_refine_ls_restrained_S_all 1.045
_refine_ls_R_factor_all 0.0380
_refine_ls_R_factor_gt 0.0303
_refine_ls_shift/su_max 0.000
_refine_ls_shift/su_mean 0.000
_refine_ls_structure_factor_coef Fsqd
_refine_ls_weighting_details 'w=1/[\s^2^(Fo^2^)+(0.0403P)^2^+0.0346P] where P=(Fo^2^+2Fc^2^)/3'
_refine_ls_weighting_scheme calc
_refine_ls_wR_factor_gt 0.0716
_refine_ls_wR_factor_ref 0.0749
_reflns_Friedel_coverage 0.787
_reflns_Friedel_fraction_full 1.000
_reflns_Friedel_fraction_max 0.852
_reflns_number_gt 3388
_reflns_number_total 3804
_reflns_threshold_expression 'I > 2\s(I)'
_cod_data_source_file c8sc00783g2.cif
_cod_data_source_block MB7_100_A3_180202_EphBr_Mo
_cod_depositor_comments 'Adding full bibliography for 1549042--1549063.cif.'
_cod_original_cell_volume 570.96(3)
_cod_database_code 1549061
_shelx_shelxl_version_number 2014/7
_shelx_space_group_comment
;
The symmetry employed for this shelxl refinement is uniquely defined
by the following loop, which should always be used as a source of
symmetry information in preference to the above space-group names.
They are only intended as comments.
;
_shelx_estimated_absorpt_t_min 0.323
_shelx_estimated_absorpt_t_max 0.842

loop_
_space_group_symop_operation_xyz
'x, y, z'
'-x, y+1/2, -z'

loop_
_atom_site_label
_atom_site_type_symbol
_atom_site_fract_x
_atom_site_fract_y
_atom_site_fract_z
_atom_site_U_iso_or_equiv
_atom_site_adp_type
_atom_site_occupancy
_atom_site_site_symmetry_order
_atom_site_calc_flag
_atom_site_refinement_flags_posn
_atom_site_refinement_flags_adp
C1 C 0.6376(4) 0.5680(5) 0.2364(3) 0.0247(7) Uani 1 1 d . .
H1 H 0.5163 0.6427 0.2231 0.030 Uiso 1 1 calc R U
C2 C 0.7788(4) 0.7162(5) 0.1991(3) 0.0225(6) Uani 1 1 d . .
H2 H 0.8049 0.8397 0.2508 0.027 Uiso 1 1 calc R U
C3 C 0.9582(4) 0.6031(5) 0.1945(3) 0.0278(6) Uani 1 1 d . .
H3A H 0.9369 0.4916 0.1383 0.042 Uiso 1 1 calc R U
H3B H 1.0068 0.5365 0.2648 0.042 Uiso 1 1 calc R U
H3C H 1.0466 0.7082 0.1773 0.042 Uiso 1 1 calc R U
C4 C 0.7944(5) 0.9827(5) 0.0495(3) 0.0319(8) Uani 1 1 d . .
H4A H 0.9177 0.9345 0.0442 0.048 Uiso 1 1 calc R U
H4B H 0.8033 1.1039 0.1002 0.048 Uiso 1 1 calc R U
H4C H 0.7287 1.0286 -0.0220 0.048 Uiso 1 1 calc R U
C5 C 0.6922(3) 0.5198(11) 0.3558(2) 0.0236(5) Uani 1 1 d . .
C6 C 0.7848(5) 0.3321(5) 0.3951(3) 0.0303(7) Uani 1 1 d . .
H6 H 0.8148 0.2290 0.3456 0.036 Uiso 1 1 calc R U
C7 C 0.8327(5) 0.2946(6) 0.5038(3) 0.0374(8) Uani 1 1 d . .
H7 H 0.8940 0.1649 0.5291 0.045 Uiso 1 1 calc R U
C8 C 0.7923(6) 0.4455(7) 0.5780(3) 0.0399(9) Uani 1 1 d . .
H8 H 0.8280 0.4197 0.6535 0.048 Uiso 1 1 calc R U
C9 C 0.7013(6) 0.6307(7) 0.5416(3) 0.0392(9) Uani 1 1 d . .
H9 H 0.6727 0.7332 0.5919 0.047 Uiso 1 1 calc R U
C10 C 0.6501(5) 0.6692(6) 0.4300(3) 0.0313(7) Uani 1 1 d . .
H10 H 0.5865 0.7977 0.4048 0.038 Uiso 1 1 calc R U
N1 N 0.6938(4) 0.8026(4) 0.0893(2) 0.0241(5) Uani 1 1 d . .
H1A H 0.6840 0.6929 0.0406 0.029 Uiso 1 1 calc R U
H1B H 0.5784 0.8483 0.0914 0.029 Uiso 1 1 calc R U
O1 O 0.6251(4) 0.3848(4) 0.1681(2) 0.0352(6) Uani 1 1 d . .
H1C H 0.5368 0.3077 0.1775 0.053 Uiso 1 1 calc R U
Br1 Br 0.31137(4) 0.02448(7) 0.13253(2) 0.02967(9) Uani 1 1 d . .

loop_
_atom_site_aniso_label
_atom_site_aniso_U_11
_atom_site_aniso_U_22
_atom_site_aniso_U_33
_atom_site_aniso_U_23
_atom_site_aniso_U_13
_atom_site_aniso_U_12
C1 0.0205(12) 0.0297(19) 0.0250(14) -0.0006(11) 0.0070(11) -0.0052(10)
C2 0.0217(14) 0.0240(13) 0.0219(14) -0.0025(11) 0.0048(11) -0.0038(11)
C3 0.0206(14) 0.0309(14) 0.0326(17) 0.0020(12) 0.0068(12) -0.0043(11)
C4 0.0332(16) 0.030(2) 0.0340(17) 0.0061(12) 0.0106(13) -0.0043(12)
C5 0.0199(10) 0.0258(12) 0.0271(13) 0.001(2) 0.0094(9) -0.0049(15)
C6 0.0333(18) 0.0287(15) 0.0305(18) 0.0021(13) 0.0101(14) 0.0026(13)
C7 0.0350(19) 0.0393(18) 0.039(2) 0.0119(16) 0.0108(16) 0.0058(15)
C8 0.0314(19) 0.061(2) 0.030(2) 0.0100(16) 0.0107(15) -0.0017(16)
C9 0.038(2) 0.050(2) 0.034(2) -0.0086(17) 0.0208(18) 0.0008(17)
C10 0.0309(17) 0.0327(16) 0.0332(18) 0.0003(13) 0.0134(14) 0.0072(13)
N1 0.0215(12) 0.0275(12) 0.0236(13) -0.0006(10) 0.0050(10) -0.0023(9)
O1 0.0401(15) 0.0360(12) 0.0314(13) -0.0076(10) 0.0118(11) -0.0214(11)
Br1 0.02423(13) 0.03410(15) 0.03116(15) 0.00244(19) 0.00657(10) -0.00652(16)

loop_
_atom_type_symbol
_atom_type_description
_atom_type_scat_dispersion_real
_atom_type_scat_dispersion_imag
_atom_type_scat_source
C C 0.0033 0.0016 'International Tables Vol C Tables 4.2.6.8 and 6.1.1.4'
H H 0.0000 0.0000 'International Tables Vol C Tables 4.2.6.8 and 6.1.1.4'
N N 0.0061 0.0033 'International Tables Vol C Tables 4.2.6.8 and 6.1.1.4'
O O 0.0106 0.0060 'International Tables Vol C Tables 4.2.6.8 and 6.1.1.4'
Br Br -0.2901 2.4595 'International Tables Vol C Tables 4.2.6.8 and 6.1.1.4'

loop_
_geom_angle_atom_site_label_1
_geom_angle_atom_site_label_2
_geom_angle_atom_site_label_3
_geom_angle
O1 C1 C5 114.7(3)
O1 C1 C2 105.3(2)
C5 C1 C2 110.7(3)
O1 C1 H1 108.6
C5 C1 H1 108.6
C2 C1 H1 108.6
N1 C2 C3 110.2(2)
N1 C2 C1 107.6(2)
C3 C2 C1 113.2(3)
N1 C2 H2 108.6
C3 C2 H2 108.6
C1 C2 H2 108.6
C2 C3 H3A 109.5
C2 C3 H3B 109.5
H3A C3 H3B 109.5
C2 C3 H3C 109.5
H3A C3 H3C 109.5
H3B C3 H3C 109.5
N1 C4 H4A 109.5
N1 C4 H4B 109.5
H4A C4 H4B 109.5
N1 C4 H4C 109.5
H4A C4 H4C 109.5
H4B C4 H4C 109.5
C10 C5 C6 118.6(3)
C10 C5 C1 118.8(5)
C6 C5 C1 122.5(4)
C7 C6 C5 120.8(3)
C7 C6 H6 119.6
C5 C6 H6 119.6
C6 C7 C8 120.5(4)
C6 C7 H7 119.8
C8 C7 H7 119.8
C9 C8 C7 119.8(4)
C9 C8 H8 120.1
C7 C8 H8 120.1
C8 C9 C10 120.0(4)
C8 C9 H9 120.0
C10 C9 H9 120.0
C5 C10 C9 120.3(4)
C5 C10 H10 119.9
C9 C10 H10 119.9
C4 N1 C2 115.4(3)
C4 N1 H1A 108.4
C2 N1 H1A 108.4
C4 N1 H1B 108.4
C2 N1 H1B 108.4
H1A N1 H1B 107.5
C1 O1 H1C 109.5

loop_
_geom_bond_atom_site_label_1
_geom_bond_atom_site_label_2
_geom_bond_distance
C1 O1 1.418(4)
C1 C5 1.509(4)
C1 C2 1.538(4)
C1 H1 1.0000
C2 N1 1.504(4)
C2 C3 1.521(4)
C2 H2 1.0000
C3 H3A 0.9800
C3 H3B 0.9800
C3 H3C 0.9800
C4 N1 1.486(4)
C4 H4A 0.9800
C4 H4B 0.9800
C4 H4C 0.9800
C5 C10 1.394(6)
C5 C6 1.395(7)
C6 C7 1.365(5)
C6 H6 0.9500
C7 C8 1.396(6)
C7 H7 0.9500
C8 C9 1.368(6)
C8 H8 0.9500
C9 C10 1.403(6)
C9 H9 0.9500
C10 H10 0.9500
N1 H1A 0.9100
N1 H1B 0.9100
O1 H1C 0.8400

loop_
_geom_hbond_atom_site_label_D
_geom_hbond_atom_site_label_H
_geom_hbond_atom_site_label_A
_geom_hbond_distance_DH
_geom_hbond_distance_HA
_geom_hbond_distance_DA
_geom_hbond_angle_DHA
_geom_hbond_site_symmetry_A
N1 H1A Br1 0.91 2.42 3.277(3) 156.3 2_655
N1 H1B Br1 0.91 2.41 3.302(3) 165.9 1_565
O1 H1C Br1 0.84 2.42 3.203(2) 155.2 .

loop_
_geom_torsion_atom_site_label_1
_geom_torsion_atom_site_label_2
_geom_torsion_atom_site_label_3
_geom_torsion_atom_site_label_4
_geom_torsion
O1 C1 C2 N1 69.8(3)
C5 C1 C2 N1 -165.7(3)
O1 C1 C2 C3 -52.2(4)
C5 C1 C2 C3 72.3(4)
O1 C1 C5 C10 -158.7(3)
C2 C1 C5 C10 82.4(3)
O1 C1 C5 C6 21.9(4)
C2 C1 C5 C6 -97.1(4)
C10 C5 C6 C7 0.2(5)
C1 C5 C6 C7 179.7(3)
C5 C6 C7 C8 -1.0(6)
C6 C7 C8 C9 1.1(6)
C7 C8 C9 C10 -0.5(6)
C6 C5 C10 C9 0.4(5)
C1 C5 C10 C9 -179.1(3)
C8 C9 C10 C5 -0.2(6)
C3 C2 N1 C4 -68.0(3)
C1 C2 N1 C4 168.2(2)
